data_2241986
loop_
_publ_author_name
'Chiang, Hojae'
'Kim, Tae Ho'
'Park, Hyunjin'
'Kim, Jineun'

_publ_section_title
;
 Crystal structure of
 <i>catena</i>-poly[[bis(<i>N</i>-acethylthiomorpholine-\k<i>S</i>)copper(I)]-\m-iodido]
;
_journal_issue 1
_journal_name_full 'Acta Crystallographica Section E'
_journal_page_first 53
_journal_page_last 55
_journal_paper_doi 10.1107/S2056989016019794
_journal_volume 73
_journal_year 2017
_chemical_formula_iupac '[Cu I (C6 H11 N O S)2]'
_chemical_formula_moiety 'C12 H22 Cu I N2 O2 S2'
_chemical_formula_sum 'C12 H22 Cu I N2 O2 S2'
_chemical_formula_weight 480.87
_chemical_name_systematic <i>catena</i>-poly[[Bis(<i>N</i>-acethylthiomorpholine-\k<i>S</i>)copper(I)]-\m-iodido]
_space_group_crystal_system monoclinic
_space_group_IT_number 14
_space_group_name_Hall '-P 2yn'
_space_group_name_H-M_alt 'P 1 21/n 1'
_symmetry_space_group_name_Hall '-P 2yn'
_symmetry_space_group_name_H-M 'P 1 21/n 1'
_atom_sites_solution_hydrogens geom
_audit_creation_method SHELXL-2014/7
_cell_angle_alpha 90
_cell_angle_beta 113.8050(10)
_cell_angle_gamma 90
_cell_formula_units_Z 4
_cell_length_a 14.1513(4)
_cell_length_b 7.6557(2)
_cell_length_c 16.9423(4)
_cell_measurement_reflns_used 8258
_cell_measurement_temperature 173(2)
_cell_measurement_theta_max 27.44
_cell_measurement_theta_min 2.42
_cell_volume 1679.34(8)
_computing_cell_refinement
;
SAINT (Bruker, 2014)
;
_computing_data_collection
;
APEX2 (Bruker, 2014)
;
_computing_data_reduction
;
SAINT (Bruker, 2014)
;
_computing_molecular_graphics
;
DIAMOND (Brandenburg, 2010)
;
_computing_publication_material
;
SHELXTL (Sheldrick, 2008) and publCIF (Westrip, 2010)
;
_computing_structure_refinement
;
SHELXL2014 (Sheldrick, 2015)
;
_computing_structure_solution
;
SHELXS97 (Sheldrick, 2008)
;
_diffrn_ambient_temperature 173(2)
_diffrn_measured_fraction_theta_full 1.000
_diffrn_measured_fraction_theta_max 1.000
_diffrn_measurement_device_type 'Bruker APEXII CCD'
_diffrn_measurement_method '\f and \w scans'
_diffrn_radiation_type MoK\a
_diffrn_radiation_wavelength 0.71073
_diffrn_reflns_av_R_equivalents 0.0229
_diffrn_reflns_limit_h_max 17
_diffrn_reflns_limit_h_min -13
_diffrn_reflns_limit_k_max 9
_diffrn_reflns_limit_k_min -9
_diffrn_reflns_limit_l_max 20
_diffrn_reflns_limit_l_min -20
_diffrn_reflns_number 12664
_diffrn_reflns_theta_full 25.242
_diffrn_reflns_theta_max 25.998
_diffrn_reflns_theta_min 1.591
_exptl_absorpt_coefficient_mu 3.389
_exptl_absorpt_correction_T_max 0.7456
_exptl_absorpt_correction_T_min 0.5176
_exptl_absorpt_correction_type multi-scan
_exptl_absorpt_process_details
;
(<i>SADABS</i>; Bruker, 2014)
;
_exptl_crystal_colour colourless
_exptl_crystal_density_diffrn 1.902
_exptl_crystal_description plate
_exptl_crystal_F_000 952
_exptl_crystal_size_max 0.400
_exptl_crystal_size_mid 0.100
_exptl_crystal_size_min 0.020
_refine_diff_density_max 0.511
_refine_diff_density_min -0.371
_refine_ls_extinction_method none
_refine_ls_goodness_of_fit_ref 1.051
_refine_ls_hydrogen_treatment constr
_refine_ls_matrix_type full
_refine_ls_number_parameters 183
_refine_ls_number_reflns 3306
_refine_ls_number_restraints 0
_refine_ls_restrained_S_all 1.051
_refine_ls_R_factor_all 0.0213
_refine_ls_R_factor_gt 0.0183
_refine_ls_shift/su_max 0.003
_refine_ls_shift/su_mean 0.000
_refine_ls_structure_factor_coef Fsqd
_refine_ls_weighting_details 'w=1/[\s^2^(Fo^2^)+(0.0221P)^2^+0.5521P] where P=(Fo^2^+2Fc^2^)/3'
_refine_ls_weighting_scheme calc
_refine_ls_wR_factor_gt 0.0434
_refine_ls_wR_factor_ref 0.0445
_reflns_number_gt 3020
_reflns_number_total 3306
_reflns_threshold_expression 'I > 2\s(I)'
_cod_data_source_file wm5347sup1.cif
_cod_data_source_block I
_cod_database_code 2241986
_shelx_space_group_comment
;
The symmetry employed for this shelxl refinement is uniquely defined
by the following loop, which should always be used as a source of
symmetry information in preference to the above space-group names.
They are only intended as comments.
;
_shelx_estimated_absorpt_t_min 0.344
_shelx_estimated_absorpt_t_max 0.935

loop_
_space_group_symop_operation_xyz
'x, y, z'
'-x+1/2, y+1/2, -z+1/2'
'-x, -y, -z'
'x-1/2, -y-1/2, z-1/2'

loop_
_atom_site_type_symbol
_atom_site_label
_atom_site_fract_x
_atom_site_fract_y
_atom_site_fract_z
_atom_site_U_iso_or_equiv
_atom_site_adp_type
_atom_site_calc_flag
_atom_site_occupancy
Cu Cu1 0.18899(2) 1.02851(3) 0.16379(2) 0.02035(7) Uani d 1
I I1 0.22857(2) 1.36381(2) 0.18629(2) 0.02246(6) Uani d 1
S S1 0.01447(4) 0.97167(7) 0.10384(3) 0.01843(11) Uani d 1
S S2 0.27317(4) 0.95551(7) 0.07682(3) 0.01754(11) Uani d 1
O O1 -0.12671(13) 0.4134(2) 0.18413(10) 0.0306(4) Uani d 1
O O2 0.55531(13) 0.4901(2) 0.13221(10) 0.0326(4) Uani d 1
N N1 -0.12119(14) 0.6992(2) 0.15212(11) 0.0222(4) Uani d 1
N N2 0.41457(14) 0.6547(2) 0.05909(11) 0.0211(4) Uani d 1
C C1 -0.09223(18) 0.6587(3) 0.08061(14) 0.0261(5) Uani d 1
H H1A -0.1457 0.7049 0.0264 0.031 Uiso calc 1
H H1B -0.0897 0.5303 0.0747 0.031 Uiso calc 1
C C2 0.01160(17) 0.7356(3) 0.09339(15) 0.0237(5) Uani d 1
H H2A 0.0279 0.7034 0.0437 0.028 Uiso calc 1
H H2B 0.0656 0.6845 0.1459 0.028 Uiso calc 1
C C3 -0.03090(17) 0.9830(3) 0.18944(13) 0.0204(5) Uani d 1
H H3A 0.0220 0.9323 0.2427 0.024 Uiso calc 1
H H3B -0.0408 1.1068 0.2011 0.024 Uiso calc 1
C C4 -0.13193(17) 0.8852(3) 0.16610(14) 0.0226(5) Uani d 1
H H4A -0.1559 0.8994 0.2131 0.027 Uiso calc 1
H H4B -0.1849 0.9365 0.1130 0.027 Uiso calc 1
C C5 -0.13845(16) 0.5668(3) 0.19871(13) 0.0227(5) Uani d 1
C C6 -0.1756(2) 0.6151(3) 0.26767(15) 0.0301(5) Uani d 1
H H6A -0.2461 0.6610 0.2406 0.045 Uiso calc 1
H H6B -0.1300 0.7045 0.3054 0.045 Uiso calc 1
H H6C -0.1748 0.5114 0.3018 0.045 Uiso calc 1
C C7 0.46423(17) 0.8128(3) 0.10528(14) 0.0241(5) Uani d 1
H H7A 0.4710 0.8983 0.0640 0.029 Uiso calc 1
H H7B 0.5345 0.7841 0.1480 0.029 Uiso calc 1
C C8 0.40226(17) 0.8939(3) 0.15130(14) 0.0244(5) Uani d 1
H H8A 0.4389 0.9987 0.1833 0.029 Uiso calc 1
H H8B 0.3973 0.8093 0.1937 0.029 Uiso calc 1
C C9 0.23472(16) 0.7451(3) 0.02483(13) 0.0195(4) Uani d 1
H H9A 0.2295 0.6596 0.0668 0.023 Uiso calc 1
H H9B 0.1658 0.7552 -0.0233 0.023 Uiso calc 1
C C10 0.31244(17) 0.6798(3) -0.00969(14) 0.0229(5) Uani d 1
H H10A 0.2879 0.5677 -0.0403 0.027 Uiso calc 1
H H10B 0.3172 0.7653 -0.0518 0.027 Uiso calc 1
C C11 0.46543(18) 0.4999(3) 0.07934(14) 0.0234(5) Uani d 1
C C12 0.4073(2) 0.3374(3) 0.03610(18) 0.0339(6) Uani d 1
H H12A 0.4529 0.2358 0.0560 0.051 Uiso calc 1
H H12B 0.3837 0.3489 -0.0266 0.051 Uiso calc 1
H H12C 0.3475 0.3221 0.0508 0.051 Uiso calc 1

loop_
_atom_site_aniso_label
_atom_site_aniso_U_11
_atom_site_aniso_U_22
_atom_site_aniso_U_33
_atom_site_aniso_U_12
_atom_site_aniso_U_13
_atom_site_aniso_U_23
Cu1 0.02182(15) 0.01848(14) 0.02120(14) -0.00092(11) 0.00916(12) -0.00102(10)
I1 0.03471(10) 0.01382(8) 0.01707(8) -0.00131(6) 0.00859(7) -0.00134(5)
S1 0.0196(3) 0.0185(3) 0.0176(2) 0.0000(2) 0.0080(2) 0.00071(19)
S2 0.0196(3) 0.0148(2) 0.0179(2) -0.0001(2) 0.0073(2) -0.00149(19)
O1 0.0306(9) 0.0224(9) 0.0302(9) -0.0033(7) 0.0034(7) 0.0003(7)
O2 0.0305(10) 0.0403(10) 0.0256(9) 0.0143(8) 0.0099(8) 0.0080(7)
N1 0.0240(10) 0.0211(10) 0.0236(9) -0.0025(8) 0.0119(8) -0.0020(7)
N2 0.0179(9) 0.0209(10) 0.0220(9) 0.0008(7) 0.0055(8) -0.0049(7)
C1 0.0296(13) 0.0257(12) 0.0245(12) -0.0081(10) 0.0123(10) -0.0085(9)
C2 0.0280(12) 0.0194(11) 0.0266(11) 0.0000(10) 0.0141(10) -0.0055(9)
C3 0.0245(12) 0.0203(11) 0.0184(10) 0.0004(9) 0.0108(9) -0.0017(8)
C4 0.0224(12) 0.0221(12) 0.0257(11) 0.0038(9) 0.0122(10) 0.0023(9)
C5 0.0128(11) 0.0265(12) 0.0199(11) -0.0047(9) -0.0025(9) 0.0005(9)
C6 0.0292(13) 0.0332(14) 0.0290(12) -0.0054(11) 0.0129(11) 0.0064(10)
C7 0.0185(11) 0.0270(12) 0.0246(11) -0.0017(10) 0.0065(9) -0.0059(9)
C8 0.0189(12) 0.0299(12) 0.0203(11) 0.0004(10) 0.0036(9) -0.0079(9)
C9 0.0179(11) 0.0171(10) 0.0197(10) -0.0012(9) 0.0036(9) -0.0021(8)
C10 0.0206(11) 0.0246(11) 0.0197(11) 0.0009(9) 0.0042(9) -0.0065(9)
C11 0.0311(13) 0.0254(12) 0.0234(11) 0.0058(10) 0.0211(11) 0.0055(9)
C12 0.0403(15) 0.0210(12) 0.0523(16) 0.0006(11) 0.0308(13) 0.0014(11)

loop_
_atom_type_symbol
_atom_type_description
_atom_type_scat_dispersion_real
_atom_type_scat_dispersion_imag
_atom_type_scat_source
C C 0.0033 0.0016 'International Tables Vol C Tables 4.2.6.8 and 6.1.1.4'
H H 0.0000 0.0000 'International Tables Vol C Tables 4.2.6.8 and 6.1.1.4'
N N 0.0061 0.0033 'International Tables Vol C Tables 4.2.6.8 and 6.1.1.4'
O O 0.0106 0.0060 'International Tables Vol C Tables 4.2.6.8 and 6.1.1.4'
S S 0.1246 0.1234 'International Tables Vol C Tables 4.2.6.8 and 6.1.1.4'
Cu Cu 0.3201 1.2651 'International Tables Vol C Tables 4.2.6.8 and 6.1.1.4'
I I -0.4742 1.8119 'International Tables Vol C Tables 4.2.6.8 and 6.1.1.4'

loop_
_geom_angle_atom_site_label_1
_geom_angle_atom_site_label_2
_geom_angle_atom_site_label_3
_geom_angle_site_symmetry_3
_geom_angle
_geom_angle_publ_flag
S1 Cu1 S2 . 114.28(2) y
S1 Cu1 I1 . 112.179(17) y
S2 Cu1 I1 . 101.246(16) y
S1 Cu1 I1 2_545 108.190(16) ?
S2 Cu1 I1 2_545 110.870(16) ?
I1 Cu1 I1 2_545 109.949(9) y
Cu1 I1 Cu1 2 126.245(8) ?
C3 S1 C2 . 97.16(10) ?
C3 S1 Cu1 . 107.58(7) ?
C2 S1 Cu1 . 102.08(7) ?
C9 S2 C8 . 97.32(10) ?
C9 S2 Cu1 . 113.27(7) ?
C8 S2 Cu1 . 104.68(7) ?
C5 N1 C1 . 119.82(18) ?
C5 N1 C4 . 125.09(18) ?
C1 N1 C4 . 115.07(17) ?
C11 N2 C10 . 124.83(18) ?
C11 N2 C7 . 119.84(18) ?
C10 N2 C7 . 115.28(17) ?
N1 C1 C2 . 112.30(18) ?
N1 C1 H1A . 109.1 ?
C2 C1 H1A . 109.1 ?
N1 C1 H1B . 109.1 ?
C2 C1 H1B . 109.1 ?
H1A C1 H1B . 107.9 ?
C1 C2 S1 . 112.54(16) ?
C1 C2 H2A . 109.1 ?
S1 C2 H2A . 109.1 ?
C1 C2 H2B . 109.1 ?
S1 C2 H2B . 109.1 ?
H2A C2 H2B . 107.8 ?
C4 C3 S1 . 111.67(14) ?
C4 C3 H3A . 109.3 ?
S1 C3 H3A . 109.3 ?
C4 C3 H3B . 109.3 ?
S1 C3 H3B . 109.3 ?
H3A C3 H3B . 107.9 ?
N1 C4 C3 . 111.95(18) ?
N1 C4 H4A . 109.2 ?
C3 C4 H4A . 109.2 ?
N1 C4 H4B . 109.2 ?
C3 C4 H4B . 109.2 ?
H4A C4 H4B . 107.9 ?
O1 C5 N1 . 121.6(2) ?
O1 C5 C6 . 120.6(2) ?
N1 C5 C6 . 117.7(2) ?
C5 C6 H6A . 109.5 ?
C5 C6 H6B . 109.5 ?
H6A C6 H6B . 109.5 ?
C5 C6 H6C . 109.5 ?
H6A C6 H6C . 109.5 ?
H6B C6 H6C . 109.5 ?
N2 C7 C8 . 111.16(18) ?
N2 C7 H7A . 109.4 ?
C8 C7 H7A . 109.4 ?
N2 C7 H7B . 109.4 ?
C8 C7 H7B . 109.4 ?
H7A C7 H7B . 108.0 ?
C7 C8 S2 . 112.12(15) ?
C7 C8 H8A . 109.2 ?
S2 C8 H8A . 109.2 ?
C7 C8 H8B . 109.2 ?
S2 C8 H8B . 109.2 ?
H8A C8 H8B . 107.9 ?
C10 C9 S2 . 110.89(15) ?
C10 C9 H9A . 109.5 ?
S2 C9 H9A . 109.5 ?
C10 C9 H9B . 109.5 ?
S2 C9 H9B . 109.5 ?
H9A C9 H9B . 108.0 ?
N2 C10 C9 . 111.90(17) ?
N2 C10 H10A . 109.2 ?
C9 C10 H10A . 109.2 ?
N2 C10 H10B . 109.2 ?
C9 C10 H10B . 109.2 ?
H10A C10 H10B . 107.9 ?
O2 C11 N2 . 121.7(2) ?
O2 C11 C12 . 120.4(2) ?
N2 C11 C12 . 117.9(2) ?
C11 C12 H12A . 109.5 ?
C11 C12 H12B . 109.5 ?
H12A C12 H12B . 109.5 ?
C11 C12 H12C . 109.5 ?
H12A C12 H12C . 109.5 ?
H12B C12 H12C . 109.5 ?

loop_
_geom_bond_atom_site_label_1
_geom_bond_atom_site_label_2
_geom_bond_site_symmetry_2
_geom_bond_distance
_geom_bond_publ_flag
Cu1 S1 . 2.3012(6) y
Cu1 S2 . 2.3064(6) y
Cu1 I1 . 2.6221(3) y
Cu1 I1 2_545 2.6476(3) y
I1 Cu1 2 2.6476(3) ?
S1 C3 . 1.810(2) ?
S1 C2 . 1.815(2) ?
S2 C9 . 1.811(2) ?
S2 C8 . 1.814(2) ?
O1 C5 . 1.225(3) ?
O2 C11 . 1.227(3) ?
N1 C5 . 1.366(3) ?
N1 C1 . 1.460(3) ?
N1 C4 . 1.462(3) ?
N2 C11 . 1.357(3) ?
N2 C10 . 1.457(3) ?
N2 C7 . 1.459(3) ?
C1 C2 . 1.515(3) ?
C1 H1A . 0.9900 ?
C1 H1B . 0.9900 ?
C2 H2A . 0.9900 ?
C2 H2B . 0.9900 ?
C3 C4 . 1.518(3) ?
C3 H3A . 0.9900 ?
C3 H3B . 0.9900 ?
C4 H4A . 0.9900 ?
C4 H4B . 0.9900 ?
C5 C6 . 1.508(3) ?
C6 H6A . 0.9800 ?
C6 H6B . 0.9800 ?
C6 H6C . 0.9800 ?
C7 C8 . 1.521(3) ?
C7 H7A . 0.9900 ?
C7 H7B . 0.9900 ?
C8 H8A . 0.9900 ?
C8 H8B . 0.9900 ?
C9 C10 . 1.523(3) ?
C9 H9A . 0.9900 ?
C9 H9B . 0.9900 ?
C10 H10A . 0.9900 ?
C10 H10B . 0.9900 ?
C11 C12 . 1.508(3) ?
C12 H12A . 0.9800 ?
C12 H12B . 0.9800 ?
C12 H12C . 0.9800 ?

loop_
_geom_hbond_atom_site_label_D
_geom_hbond_atom_site_label_H
_geom_hbond_atom_site_label_A
_geom_hbond_site_symmetry_A
_geom_hbond_distance_DH
_geom_hbond_distance_HA
_geom_hbond_distance_DA
_geom_hbond_angle_DHA
C4 H4A O2 2 0.99 2.52 3.241(3) 129.3
C6 H6B O2 2 0.98 2.47 3.418(3) 162.1
C10 H10A O1 3_565 0.99 2.58 3.144(3) 115.8
C12 H12B O2 3_665 0.98 2.59 3.372(3) 136.7

loop_
_geom_torsion_atom_site_label_1
_geom_torsion_atom_site_label_2
_geom_torsion_atom_site_label_3
_geom_torsion_atom_site_label_4
_geom_torsion
C5 N1 C1 C2 -120.4(2)
C4 N1 C1 C2 61.1(3)
N1 C1 C2 S1 -59.4(2)
C3 S1 C2 C1 52.97(17)
Cu1 S1 C2 C1 162.73(14)
C2 S1 C3 C4 -53.85(17)
Cu1 S1 C3 C4 -158.97(13)
C5 N1 C4 C3 119.1(2)
C1 N1 C4 C3 -62.5(2)
S1 C3 C4 N1 61.7(2)
C1 N1 C5 O1 2.6(3)
C4 N1 C5 O1 -179.1(2)
C1 N1 C5 C6 -175.7(2)
C4 N1 C5 C6 2.6(3)
C11 N2 C7 C8 -120.0(2)
C10 N2 C7 C8 62.5(2)
N2 C7 C8 S2 -60.5(2)
C9 S2 C8 C7 54.16(18)
Cu1 S2 C8 C7 170.60(15)
C8 S2 C9 C10 -54.05(16)
Cu1 S2 C9 C10 -163.52(12)
C11 N2 C10 C9 118.9(2)
C7 N2 C10 C9 -63.8(2)
S2 C9 C10 N2 61.7(2)
C10 N2 C11 O2 172.7(2)
C7 N2 C11 O2 -4.6(3)
C10 N2 C11 C12 -8.6(3)
C7 N2 C11 C12 174.10(19)

_cod_database_fobs_code 2241986
